data_1551632
loop_
_publ_author_name
'SAGA, Makoto'
'SAKANE, Genta'
'YAMAZAKI, Shigeo'
'SAITO, Keiitsu'

_publ_section_title
;
 Crystal Structure of a Copper(II) Complex with
 &lt;i&gt;N&lt;/i&gt;,&lt;i&gt;N&lt;/i&gt;&amp;prime;-Bis(2-methylquinolyl)-dimethyl-1,3-propanediamine
;
_journal_issue 0
_journal_name_full 'X-ray Structure Analysis Online'
_journal_page_first 41
_journal_paper_doi 10.2116/xraystruct.31.41
_journal_volume 31
_journal_year 2015
_chemical_formula_moiety 'C25 H28 Cu N6 O6'
_chemical_formula_sum 'C25 H28 Cu N6 O6'
_chemical_formula_weight 572.08
_space_group_crystal_system orthorhombic
_space_group_IT_number 60
_space_group_name_Hall '-P 2n 2ab'
_space_group_name_H-M_alt 'P b c n'
_symmetry_space_group_name_Hall '-P 2n 2ab'
_symmetry_space_group_name_H-M 'P b c n'
_atom_sites_solution_hydrogens geom
_atom_sites_solution_primary direct
_atom_sites_solution_secondary difmap
_cell_angle_alpha 90.0000
_cell_angle_beta 90.0000
_cell_angle_gamma 90.0000
_cell_formula_units_Z 4
_cell_length_a 12.666(2)
_cell_length_b 12.687(2)
_cell_length_c 15.113(3)
_cell_measurement_reflns_used 7448
_cell_measurement_temperature 93
_cell_measurement_theta_max 31.66
_cell_measurement_theta_min 3.14
_cell_volume 2428.6(7)
_computing_cell_refinement CrystalClear
_computing_data_collection 'CrystalClear (Rigaku Inc., 2008)'
_computing_data_reduction CrystalClear
_computing_molecular_graphics 'CrystalStructure 4.1'
_computing_publication_material 'CrystalStructure 4.1 (Rigaku, 2014)'
_computing_structure_refinement 'SHELXL2013 (Sheldrick, 2008)'
_computing_structure_solution 'SIR2011 (Burla, et al., 2012)'
_diffrn_ambient_temperature 93
_diffrn_detector_area_resol_mean 7.111
_diffrn_measured_fraction_theta_full 0.981
_diffrn_measured_fraction_theta_max 0.946
_diffrn_measurement_device_type 'Rigaku Saturn724'
_diffrn_measurement_method \w
_diffrn_radiation_type 'Mo K\a'
_diffrn_radiation_wavelength 0.71075
_diffrn_reflns_av_R_equivalents 0.0570
_diffrn_reflns_Laue_measured_fraction_full 0.981
_diffrn_reflns_Laue_measured_fraction_max 0.946
_diffrn_reflns_limit_h_max 17
_diffrn_reflns_limit_h_min -17
_diffrn_reflns_limit_k_max 18
_diffrn_reflns_limit_k_min -17
_diffrn_reflns_limit_l_max 22
_diffrn_reflns_limit_l_min -21
_diffrn_reflns_number 41562
_diffrn_reflns_point_group_measured_fraction_full 0.981
_diffrn_reflns_point_group_measured_fraction_max 0.946
_diffrn_reflns_theta_full 25.242
_diffrn_reflns_theta_max 31.698
_diffrn_reflns_theta_min 3.139
_diffrn_standards_number 0
_exptl_absorpt_coefficient_mu 0.955
_exptl_absorpt_correction_T_max 0.909
_exptl_absorpt_correction_T_min 0.776
_exptl_absorpt_correction_type multi-scan
_exptl_absorpt_process_details 'REQAB (Rigaku, 1998)'
_exptl_crystal_colour blue
_exptl_crystal_density_diffrn 1.564
_exptl_crystal_density_method 'not measured'
_exptl_crystal_description prism
_exptl_crystal_F_000 1188.00
_exptl_crystal_size_max 0.200
_exptl_crystal_size_mid 0.150
_exptl_crystal_size_min 0.100
_refine_diff_density_max 0.92
_refine_diff_density_min -0.76
_refine_ls_extinction_method none
_refine_ls_goodness_of_fit_ref 1.041
_refine_ls_hydrogen_treatment constr
_refine_ls_number_parameters 177
_refine_ls_number_reflns 3907
_refine_ls_number_restraints 0
_refine_ls_R_factor_all 0.0437
_refine_ls_R_factor_gt 0.0356
_refine_ls_shift/su_max 0.001
_refine_ls_structure_factor_coef Fsqd
_refine_ls_weighting_details 'w = 1/[\s^2^(Fo^2^)+(0.0651P)^2^+0.0000P] where P=(Fo^2^+2Fc^2^)/3'
_refine_ls_weighting_scheme calc
_refine_ls_wR_factor_gt 0.0956
_refine_ls_wR_factor_ref 0.0994
_reflns_number_gt 3137
_reflns_number_total 3907
_reflns_threshold_expression F^2^>2.0\s(F^2^)
_cod_data_source_file 31_41_1.txt
_cod_data_source_block BQDMPN-1-1
_cod_original_cell_volume 2428.7(7)
_cod_database_code 1551632
_shelxl_res_file
;



    shelxl.res created by SHELXL-2014/7



TITL BQDMPN-1-1

CELL  0.71075 12.66640 12.68740 15.11310 90.00000 90.00000 90.00000

ZERR  4 0.00230 0.00220 0.00270 0.00000 0.00000 0.00000

LATT 1

SYMM .50-X, .50+Y,    +Z

SYMM    +X,    -Y, .50+Z

SYMM .50-X, .50-Y, .50+Z

SFAC C H CU N O

UNIT 100 112 4 24 24

OMIT     4   4   1

OMIT     0   2   1

OMIT     5   1   2

OMIT     1   1   5

OMIT     4   4   0

OMIT     2   0   4

L.S. 100

FMAP 2

PLAN -25

WPDB -2

HTAB

BOND $H

CONF

LIST 4

TEMP -179.8

ACTA

SIZE 0.200 0.150 0.100

WGHT    0.065100

FVAR       2.19498

CU1   3    0.000000    0.252114    0.250000    10.50000    0.01289    0.00724 =

         0.01088    0.00000   -0.00337    0.00000

O1    5   -0.168942    0.252829    0.356029    11.00000    0.01690    0.01782 =

         0.02927    0.00348   -0.00485    0.00312

O2    5   -0.289151    0.342050    0.426540    11.00000    0.02581    0.02463 =

         0.01891   -0.00631    0.00553   -0.00869

O3    5   -0.282465    0.347374    0.283303    11.00000    0.02270    0.02600 =

         0.01857    0.00302   -0.00255    0.00808

N1    4    0.068835    0.141966    0.330258    11.00000    0.01133    0.00866 =

         0.01340   -0.00001   -0.00146    0.00027

N2    4    0.057955    0.350325    0.343952    11.00000    0.01062    0.00864 =

         0.01099    0.00012    0.00044    0.00065

N3    4   -0.247690    0.314828    0.355112    11.00000    0.01532    0.01262 =

         0.01794   -0.00053   -0.00055   -0.00421

C1    1    0.167953    0.197084    0.356010    11.00000    0.01056    0.01056 =

         0.01425   -0.00054   -0.00232   -0.00021

AFIX  23

H1A   2    0.218269    0.196208    0.305889    11.00000   -1.20000

H1B   2    0.201116    0.160187    0.406597    11.00000   -1.20000

AFIX   0

C2    1    0.143653    0.308657    0.381227    11.00000    0.01133    0.01051 =

         0.01103    0.00103    0.00021    0.00032

C3    1    0.209173    0.364586    0.439777    11.00000    0.01068    0.01355 =

         0.01373    0.00048   -0.00125   -0.00084

AFIX  43

H3    2    0.268227    0.331194    0.466532    11.00000   -1.20000

AFIX   0

C4    1    0.186573    0.467937    0.457655    11.00000    0.01190    0.01257 =

         0.01304   -0.00128    0.00023   -0.00280

AFIX  43

H4    2    0.231671    0.507890    0.495041    11.00000   -1.20000

AFIX   0

C5    1    0.095700    0.514913    0.420156    11.00000    0.01115    0.01066 =

         0.01216   -0.00022    0.00267   -0.00068

C6    1    0.067950    0.621794    0.436502    11.00000    0.01487    0.01078 =

         0.01591   -0.00202    0.00283   -0.00258

AFIX  43

H6    2    0.111602    0.664294    0.473106    11.00000   -1.20000

AFIX   0

C7    1   -0.021533    0.663642    0.399623    11.00000    0.01828    0.00964 =

         0.01921   -0.00149    0.00368    0.00100

AFIX  43

H7    2   -0.037707    0.736096    0.407858    11.00000   -1.20000

AFIX   0

C8    1   -0.089892    0.598888    0.349240    11.00000    0.01284    0.01407 =

         0.01636    0.00062    0.00176    0.00269

AFIX  43

H8    2   -0.153331    0.627714    0.326028    11.00000   -1.20000

AFIX   0

C9    1   -0.065873    0.495051    0.333425    11.00000    0.01257    0.01243 =

         0.01202    0.00042    0.00127    0.00035

AFIX  43

H9    2   -0.113328    0.452072    0.300750    11.00000   -1.20000

AFIX   0

C10   1    0.029530    0.452269    0.365835    11.00000    0.01146    0.00922 =

         0.01121    0.00033    0.00187   -0.00020

C11   1    0.010084    0.115032    0.412402    11.00000    0.01494    0.01564 =

         0.01562    0.00334    0.00041   -0.00070

AFIX  33

H11A  2   -0.007202    0.179831    0.444585    11.00000   -1.20000

H11B  2   -0.055194    0.077896    0.396920    11.00000   -1.20000

H11C  2    0.053933    0.069621    0.449831    11.00000   -1.20000

AFIX   0

C12   1    0.096075    0.044818    0.280088    11.00000    0.01484    0.00933 =

         0.01890   -0.00227   -0.00250    0.00199

AFIX  23

H12A  2    0.141196   -0.000445    0.317732    11.00000   -1.20000

H12B  2    0.137843    0.064857    0.227337    11.00000   -1.20000

AFIX   0

C13   1    0.000000   -0.019196    0.250000    10.50000    0.01607    0.00994 =

         0.02245    0.00000   -0.00491    0.00000

H13   2    0.026388   -0.062736    0.202476    11.00000    0.02425

HKLF 4

 

REM  BQDMPN-1-1

REM R1 =  0.0356 for    3137 Fo > 4sig(Fo)  and  0.0437 for all    3907 data

REM    177 parameters refined using      0 restraints

 

END  

     

WGHT      0.0651      0.0000 



REM Instructions for potential hydrogen bonds

EQIV $1 -x, y, -z+1/2

HTAB C1 O1_$1

HTAB C1 O3_$1

EQIV $2 x+1/2, -y+1/2, -z+1

HTAB C1 O2_$2

HTAB C9 O3

HTAB C9 N2_$1

HTAB C9 N3



REM Highest difference peak  0.919,  deepest hole -0.758,  1-sigma level  0.080

Q1    1   0.0003  0.2571  0.3052  11.00000  0.05    0.92

Q2    1  -0.0174  0.4675  0.3577  11.00000  0.05    0.52

Q3    1   0.0641  0.4850  0.3939  11.00000  0.05    0.47

Q4    1   0.1640  0.2563  0.3612  11.00000  0.05    0.46

Q5    1   0.1050  0.3283  0.3621  11.00000  0.05    0.44

Q6    1   0.1787  0.3389  0.4070  11.00000  0.05    0.43

Q7    1   0.1378  0.4934  0.4342  11.00000  0.05    0.42

Q8    1   0.0382  0.3301  0.2976  11.00000  0.05    0.40

Q9    1  -0.0599  0.6281  0.3818  11.00000  0.05    0.39

Q10   1   0.0238  0.6439  0.4146  11.00000  0.05    0.36

Q11   1  -0.0479  0.2079  0.2598  11.00000  0.05    0.36

Q12   1   0.0482  0.0145  0.2652  11.00000  0.05    0.35

Q13   1   0.0578  0.2012  0.2795  11.00000  0.05    0.34

Q14   1  -0.2815  0.3455  0.2221  11.00000  0.05    0.32

Q15   1   0.1242  0.1662  0.3458  11.00000  0.05    0.31

Q16   1   0.0981  0.0450  0.2220  11.00000  0.05    0.31

Q17   1   0.1882  0.4162  0.4466  11.00000  0.05    0.30

Q18   1   0.0000  0.5133  0.2500  10.50000  0.05    0.29

Q19   1  -0.0795  0.5397  0.3363  11.00000  0.05    0.29

Q20   1  -0.3335  0.3856  0.4155  11.00000  0.05    0.27

Q21   1  -0.2842  0.3452  0.3916  11.00000  0.05    0.26

Q22   1  -0.0671  0.1443  0.3299  11.00000  0.05    0.26

Q23   1  -0.0525  0.3096  0.2570  11.00000  0.05    0.26

Q24   1   0.2462  0.3149  0.3574  11.00000  0.05    0.26

Q25   1  -0.2647  0.3397  0.3052  11.00000  0.05    0.25

;

loop_
_symmetry_equiv_pos_site_id
_space_group_symop_operation_xyz
1 +X,+Y,+Z
2 1/2-X,1/2+Y,+Z
3 +X,-Y,1/2+Z
4 1/2-X,1/2-Y,1/2+Z
5 -X,-Y,-Z
6 1/2+X,1/2-Y,-Z
7 -X,+Y,1/2-Z
8 1/2+X,1/2+Y,1/2-Z

loop_
_atom_site_label
_atom_site_type_symbol
_atom_site_fract_x
_atom_site_fract_y
_atom_site_fract_z
_atom_site_U_iso_or_equiv
_atom_site_adp_type
_atom_site_occupancy
_atom_site_site_symmetry_multiplicity
_atom_site_calc_flag
_atom_site_refinement_flags
Cu1 Cu 0.0 0.25211(2) 0.25 0.01034(8) Uani 1 4 d .
O1 O -0.16894(8) 0.25283(7) 0.35603(7) 0.0213(2) Uani 1 8 d .
O2 O -0.28915(8) 0.34205(8) 0.42654(6) 0.0231(2) Uani 1 8 d .
O3 O -0.28246(8) 0.34737(8) 0.28330(6) 0.0224(2) Uani 1 8 d .
N1 N 0.06883(8) 0.14197(8) 0.33026(6) 0.01113(19) Uani 1 8 d .
N2 N 0.05796(7) 0.35033(7) 0.34395(6) 0.01008(19) Uani 1 8 d .
N3 N -0.24769(8) 0.31483(8) 0.35511(7) 0.0153(2) Uani 1 8 d .
C1 C 0.16795(9) 0.19708(9) 0.35601(7) 0.0118(2) Uani 1 8 d .
C2 C 0.14365(9) 0.30866(9) 0.38123(7) 0.0110(2) Uani 1 8 d .
C3 C 0.20917(9) 0.36459(9) 0.43978(8) 0.0127(2) Uani 1 8 d .
C4 C 0.18657(9) 0.46794(9) 0.45766(7) 0.0125(2) Uani 1 8 d .
C5 C 0.09570(9) 0.51491(9) 0.42016(7) 0.0113(2) Uani 1 8 d .
C6 C 0.06795(9) 0.62179(9) 0.43650(8) 0.0139(2) Uani 1 8 d .
C7 C -0.02153(10) 0.66364(10) 0.39962(8) 0.0157(2) Uani 1 8 d .
C8 C -0.08989(9) 0.59889(10) 0.34924(8) 0.0144(2) Uani 1 8 d .
C9 C -0.06587(9) 0.49505(9) 0.33343(7) 0.0123(2) Uani 1 8 d .
C10 C 0.02953(9) 0.45227(9) 0.36584(7) 0.0106(2) Uani 1 8 d .
C11 C 0.01008(9) 0.11503(10) 0.41240(8) 0.0154(2) Uani 1 8 d .
C12 C 0.09607(10) 0.04482(9) 0.28009(8) 0.0144(2) Uani 1 8 d .
C13 C 0.0 -0.01920(15) 0.25 0.0162(3) Uani 1 4 d .
H1A H 0.21827 0.19621 0.30589 0.0141 Uiso 1 8 calc R
H1B H 0.20112 0.16019 0.4066 0.0141 Uiso 1 8 calc R
H3 H 0.26823 0.33119 0.46653 0.0152 Uiso 1 8 calc R
H4 H 0.23167 0.50789 0.49504 0.0150 Uiso 1 8 calc R
H6 H 0.1116 0.66429 0.47311 0.0166 Uiso 1 8 calc R
H7 H -0.03771 0.7361 0.40786 0.0188 Uiso 1 8 calc R
H8 H -0.15333 0.62771 0.32603 0.0173 Uiso 1 8 calc R
H9 H -0.11333 0.45207 0.30075 0.0148 Uiso 1 8 calc R
H11A H -0.0072 0.17983 0.44459 0.0185 Uiso 1 8 calc R
H11B H -0.05519 0.0779 0.39692 0.0185 Uiso 1 8 calc R
H11C H 0.05393 0.06962 0.44983 0.0185 Uiso 1 8 calc R
H12A H 0.1412 -0.00045 0.31773 0.0172 Uiso 1 8 calc R
H12B H 0.13784 0.06486 0.22734 0.0172 Uiso 1 8 calc R
H13 H 0.02639 -0.06274 0.20248 0.0242 Uiso 1 8 calc R

loop_
_atom_site_aniso_label
_atom_site_aniso_U_11
_atom_site_aniso_U_22
_atom_site_aniso_U_33
_atom_site_aniso_U_12
_atom_site_aniso_U_13
_atom_site_aniso_U_23
Cu1 0.01289(13) 0.00724(12) 0.01088(12) 0.0000 -0.00337(7) 0.0000
O1 0.0169(5) 0.0178(5) 0.0293(5) 0.0031(4) -0.0049(4) 0.0035(4)
O2 0.0258(5) 0.0246(5) 0.0189(4) -0.0087(4) 0.0055(4) -0.0063(4)
O3 0.0227(5) 0.0260(5) 0.0186(5) 0.0081(4) -0.0026(4) 0.0030(4)
N1 0.0113(4) 0.0087(4) 0.0134(4) 0.0003(3) -0.0015(3) -0.0000(3)
N2 0.0106(4) 0.0086(4) 0.0110(4) 0.0006(3) 0.0004(3) 0.0001(3)
N3 0.0153(5) 0.0126(5) 0.0179(5) -0.0042(4) -0.0006(4) -0.0005(4)
C1 0.0106(5) 0.0106(5) 0.0143(5) -0.0002(4) -0.0023(4) -0.0005(4)
C2 0.0113(5) 0.0105(5) 0.0110(5) 0.0003(4) 0.0002(4) 0.0010(4)
C3 0.0107(5) 0.0136(5) 0.0137(5) -0.0008(4) -0.0013(4) 0.0005(4)
C4 0.0119(5) 0.0126(5) 0.0130(5) -0.0028(4) 0.0002(4) -0.0013(4)
C5 0.0112(5) 0.0107(5) 0.0122(5) -0.0007(4) 0.0027(4) -0.0002(4)
C6 0.0149(6) 0.0108(5) 0.0159(5) -0.0026(4) 0.0028(4) -0.0020(4)
C7 0.0183(6) 0.0096(5) 0.0192(6) 0.0010(5) 0.0037(4) -0.0015(4)
C8 0.0128(5) 0.0141(6) 0.0164(5) 0.0027(4) 0.0018(4) 0.0006(4)
C9 0.0126(5) 0.0124(5) 0.0120(5) 0.0004(4) 0.0013(4) 0.0004(4)
C10 0.0115(5) 0.0092(5) 0.0112(5) -0.0002(4) 0.0019(4) 0.0003(4)
C11 0.0149(6) 0.0156(6) 0.0156(6) -0.0007(4) 0.0004(4) 0.0033(4)
C12 0.0148(6) 0.0093(5) 0.0189(6) 0.0020(4) -0.0025(4) -0.0023(4)
C13 0.0161(9) 0.0099(8) 0.0225(9) 0.0000 -0.0049(6) 0.0000

loop_
_atom_type_symbol
_atom_type_description
_atom_type_scat_dispersion_real
_atom_type_scat_dispersion_imag
_atom_type_scat_source
C C 0.0033 0.0016
;

International Tables for Crystallography

(Vol. C, Tables 4.2.6.8 and 6.1.1.4)

;
H H 0.0000 0.0000
;

International Tables for Crystallography

(Vol. C, Table 6.1.1.4)

;
Cu Cu 0.3201 1.2651
;

International Tables for Crystallography

(Vol. C, Tables 4.2.6.8 and 6.1.1.4)

;
N N 0.0061 0.0033
;

International Tables for Crystallography

(Vol. C, Tables 4.2.6.8 and 6.1.1.4)

;
O O 0.0106 0.0060
;

International Tables for Crystallography

(Vol. C, Tables 4.2.6.8 and 6.1.1.4)

;

loop_
_geom_angle_atom_site_label_1
_geom_angle_atom_site_label_2
_geom_angle_atom_site_label_3
_geom_angle
_geom_angle_publ_flag
_geom_angle_site_symmetry_1
_geom_angle_site_symmetry_3
N1 Cu1 N1 93.82(4) yes . 7_555
N1 Cu1 N2 81.39(4) yes . .
N1 Cu1 N2 171.82(4) yes . 7_555
N1 Cu1 N2 171.82(4) yes 7_555 .
N1 Cu1 N2 81.39(4) yes 7_555 7_555
N2 Cu1 N2 104.12(4) yes . 7_555
Cu1 N1 C1 101.16(7) yes . .
Cu1 N1 C11 116.02(7) yes . .
Cu1 N1 C12 111.26(7) yes . .
C1 N1 C11 108.16(8) yes . .
C1 N1 C12 109.07(9) yes . .
C11 N1 C12 110.55(9) yes . .
Cu1 N2 C2 110.33(7) yes . .
Cu1 N2 C10 130.42(7) yes . .
C2 N2 C10 118.83(9) yes . .
O1 N3 O2 119.46(11) yes . .
O1 N3 O3 119.59(11) yes . .
O2 N3 O3 120.95(10) yes . .
N1 C1 C2 109.70(9) yes . .
N2 C2 C1 115.77(10) yes . .
N2 C2 C3 123.16(10) yes . .
C1 C2 C3 121.06(10) yes . .
C2 C3 C4 118.97(11) yes . .
C3 C4 C5 119.64(10) yes . .
C4 C5 C6 122.22(10) yes . .
C4 C5 C10 118.50(10) yes . .
C6 C5 C10 119.28(10) yes . .
C5 C6 C7 120.21(11) yes . .
C6 C7 C8 119.99(11) yes . .
C7 C8 C9 120.99(11) yes . .
C8 C9 C10 119.87(10) yes . .
N2 C10 C5 120.61(10) yes . .
N2 C10 C9 119.95(10) yes . .
C5 C10 C9 119.44(10) yes . .
N1 C12 C13 113.97(10) yes . .
C12 C13 C12 115.97(14) yes . 7_555
N1 C1 H1A 109.735 no . .
N1 C1 H1B 109.737 no . .
C2 C1 H1A 109.724 no . .
C2 C1 H1B 109.722 no . .
H1A C1 H1B 108.203 no . .
C2 C3 H3 120.508 no . .
C4 C3 H3 120.520 no . .
C3 C4 H4 120.177 no . .
C5 C4 H4 120.184 no . .
C5 C6 H6 119.892 no . .
C7 C6 H6 119.893 no . .
C6 C7 H7 120.007 no . .
C8 C7 H7 120.003 no . .
C7 C8 H8 119.510 no . .
C9 C8 H8 119.504 no . .
C8 C9 H9 120.064 no . .
C10 C9 H9 120.071 no . .
N1 C11 H11A 109.470 no . .
N1 C11 H11B 109.474 no . .
N1 C11 H11C 109.472 no . .
H11A C11 H11B 109.475 no . .
H11A C11 H11C 109.464 no . .
H11B C11 H11C 109.473 no . .
N1 C12 H12A 108.766 no . .
N1 C12 H12B 108.758 no . .
C13 C12 H12A 108.757 no . .
C13 C12 H12B 108.760 no . .
H12A C12 H12B 107.644 no . .
C12 C13 H13 104.423 no . .
C12 C13 H13 110.942 no . 7_555
C12 C13 H13 110.942 no 7_555 .
C12 C13 H13 104.423 no 7_555 7_555
H13 C13 H13 110.220 no . 7_555

loop_
_geom_bond_atom_site_label_1
_geom_bond_atom_site_label_2
_geom_bond_distance
_geom_bond_publ_flag
_geom_bond_site_symmetry_2
Cu1 N1 2.0455(10) yes .
Cu1 N1 2.0455(10) yes 7_555
Cu1 N2 2.0268(9) yes .
Cu1 N2 2.0268(9) yes 7_555
O1 N3 1.2704(14) yes .
O2 N3 1.2492(14) yes .
O3 N3 1.2419(14) yes .
N1 C1 1.4888(15) yes .
N1 C11 1.4872(15) yes .
N1 C12 1.4877(15) yes .
N2 C2 1.3323(14) yes .
N2 C10 1.3827(15) yes .
C1 C2 1.4980(16) yes .
C2 C3 1.4054(16) yes .
C3 C4 1.3691(16) yes .
C4 C5 1.4146(16) yes .
C5 C6 1.4224(16) yes .
C5 C10 1.4170(16) yes .
C6 C7 1.3701(17) yes .
C7 C8 1.4157(17) yes .
C8 C9 1.3731(17) yes .
C9 C10 1.4123(16) yes .
C12 C13 1.5321(16) yes .
C1 H1A 0.990 no .
C1 H1B 0.990 no .
C3 H3 0.950 no .
C4 H4 0.950 no .
C6 H6 0.950 no .
C7 H7 0.950 no .
C8 H8 0.950 no .
C9 H9 0.950 no .
C11 H11A 0.980 no .
C11 H11B 0.980 no .
C11 H11C 0.980 no .
C12 H12A 0.990 no .
C12 H12B 0.990 no .
C13 H13 0.966 no .
C13 H13 0.966 no 7_555

loop_
_geom_contact_atom_site_label_1
_geom_contact_atom_site_label_2
_geom_contact_distance
_geom_contact_publ_flag
_geom_contact_site_symmetry_2
Cu1 C1 2.7531(12) no 7_555
Cu1 C2 2.7855(12) no 7_555
Cu1 C9 3.4331(13) no .
Cu1 C9 3.4331(13) no 7_555
Cu1 C10 3.1071(12) no 7_555
Cu1 C11 3.0108(13) no 7_555
Cu1 C12 2.9333(13) no 7_555
Cu1 C13 3.442(2) no .
N1 C12 2.9433(16) no 7_555
N2 C4 2.7988(15) no .
N2 C9 3.2508(15) no 7_555
N2 C10 3.5991(15) no 7_555
N2 C11 3.2172(16) no .
C2 C5 2.7500(17) no .
C2 C11 3.0198(17) no .
C3 C10 2.7683(17) no .
C5 C8 2.7947(17) no .
C6 C9 2.8081(16) no .
C7 C10 2.8055(18) no .
C9 C9 3.0239(16) no 7_555
C9 C10 3.0945(16) no 7_555
C10 C10 3.5804(16) no 7_555
C11 C12 3.3263(18) no 7_555
C11 C13 2.9901(17) no .
Cu1 O1 2.6734(11) no .
Cu1 O1 2.6734(11) no 7_555
O1 Cu1 2.6734(11) no .
O1 N1 3.3467(15) no .
O1 N1 3.3931(15) no 7_555
O1 N2 3.1342(14) no .
O1 N2 3.5554(14) no 7_555
O1 C1 3.2817(16) no 7_555
O1 C9 3.3564(15) no .
O1 C10 3.5699(16) no .
O1 C11 2.9873(16) no .
O1 C12 3.4711(16) no 7_555
O2 C1 3.3678(15) no 6_456
O2 C2 3.5806(15) no 6_456
O2 C3 3.3099(16) no 6_456
O2 C4 3.2500(15) no 5_566
O2 C6 3.5136(16) no 5_566
O2 C7 3.3226(17) no 2_445
O2 C11 3.5621(16) no 6_456
O3 N2 3.4331(14) no 7_555
O3 C1 3.1894(15) no 7_555
O3 C2 3.0847(15) no 7_555
O3 C3 3.5037(16) no 7_555
O3 C9 3.4075(16) no .
O3 C12 3.0920(16) no 8_455
O3 C13 3.2729(15) no 2_455
N1 O1 3.3467(15) no .
N1 O1 3.3931(15) no 7_555
N2 O1 3.1342(14) no .
N2 O1 3.5554(14) no 7_555
N2 O3 3.4331(14) no 7_555
N3 C7 3.5605(17) no 2_445
N3 C8 3.4273(17) no 2_445
N3 C9 3.2618(16) no .
C1 O1 3.2817(16) no 7_555
C1 O2 3.3678(15) no 6_556
C1 O3 3.1894(15) no 7_555
C2 O2 3.5806(15) no 6_556
C2 O3 3.0847(15) no 7_555
C3 O2 3.3099(16) no 6_556
C3 O3 3.5037(16) no 7_555
C3 C7 3.4159(18) no 5_566
C3 C8 3.5587(18) no 5_566
C4 O2 3.2500(15) no 5_566
C4 C7 3.4365(17) no 5_566
C4 C8 3.2765(17) no 5_566
C4 C9 3.5392(16) no 5_566
C5 C5 3.4416(16) no 5_566
C5 C6 3.4638(17) no 5_566
C6 O2 3.5136(16) no 5_566
C6 C5 3.4638(17) no 5_566
C6 C10 3.3662(17) no 5_566
C7 O2 3.3226(17) no 2_455
C7 N3 3.5605(17) no 2_455
C7 C3 3.4159(18) no 5_566
C7 C4 3.4365(17) no 5_566
C8 N3 3.4273(17) no 2_455
C8 C3 3.5587(18) no 5_566
C8 C4 3.2765(17) no 5_566
C9 O1 3.3564(15) no .
C9 O3 3.4075(16) no .
C9 N3 3.2618(16) no .
C9 C4 3.5392(16) no 5_566
C10 O1 3.5699(16) no .
C10 C6 3.3662(17) no 5_566
C11 O1 2.9873(16) no .
C11 O2 3.5621(16) no 6_556
C12 O1 3.4711(16) no 7_555
C12 O3 3.0920(16) no 8_545
C13 O3 3.2729(15) no 2_445
C13 O3 3.2729(15) no 8_545
Cu1 H1A 2.9766 no .
Cu1 H1A 2.9766 no 7_555
Cu1 H9 3.0142 no .
Cu1 H9 3.0142 no 7_555
Cu1 H11A 3.0819 no .
Cu1 H11A 3.0819 no 7_555
Cu1 H11B 3.2100 no .
Cu1 H11B 3.2100 no 7_555
Cu1 H12B 2.9681 no .
Cu1 H12B 2.9681 no 7_555
N1 H11B 3.5325 no 7_555
N1 H12B 2.9270 no 7_555
N1 H13 3.2808 no .
N1 H13 2.9061 no 7_555
N2 H1A 2.8771 no .
N2 H1B 3.1629 no .
N2 H3 3.2534 no .
N2 H9 2.6076 no .
N2 H9 2.6345 no 7_555
N2 H11A 2.7702 no .
C1 H3 2.7016 no .
C1 H11A 2.6004 no .
C1 H11B 3.2645 no .
C1 H11C 2.5906 no .
C1 H12A 2.5943 no .
C1 H12B 2.5964 no .
C2 H4 3.2543 no .
C2 H9 3.3200 no 7_555
C2 H11A 2.6906 no .
C2 H11C 3.4006 no .
C3 H1A 2.9448 no .
C3 H1B 2.6433 no .
C4 H6 2.6762 no .
C5 H3 3.2711 no .
C5 H7 3.2811 no .
C5 H9 3.3019 no .
C5 H9 3.4398 no 7_555
C6 H4 2.6780 no .
C6 H8 3.2633 no .
C7 H9 3.2848 no .
C8 H6 3.2721 no .
C9 H7 3.2781 no .
C9 H9 3.0922 no 7_555
C10 H4 3.2964 no .
C10 H6 3.3083 no .
C10 H8 3.2682 no .
C10 H9 2.7323 no 7_555
C11 H1A 3.2567 no .
C11 H1B 2.4882 no .
C11 H12A 2.6367 no .
C11 H12B 3.2934 no .
C11 H12B 2.8941 no 7_555
C11 H13 2.8835 no 7_555
C12 H1A 2.4974 no .
C12 H1B 2.7511 no .
C12 H11A 3.2903 no .
C12 H11B 2.6390 no .
C12 H11B 2.7570 no 7_555
C12 H11C 2.6391 no .
C12 H12A 3.3982 no 7_555
C12 H12B 2.9758 no 7_555
C13 H11B 2.6337 no .
C13 H11B 2.6337 no 7_555
C13 H11C 3.2950 no .
C13 H11C 3.2950 no 7_555
C13 H12A 2.0744 no 7_555
C13 H12B 2.0744 no 7_555
H1A H3 3.0377 no .
H1A H11A 3.5487 no .
H1A H11C 3.4125 no .
H1A H12A 2.6852 no .
H1A H12B 2.2857 no .
H1B H3 2.5000 no .
H1B H11A 2.7119 no .
H1B H11B 3.4134 no .
H1B H11C 2.2854 no .
H1B H12A 2.5561 no .
H1B H12B 3.0733 no .
H3 H4 2.3294 no .
H4 H6 2.5220 no .
H6 H7 2.3193 no .
H7 H8 2.3591 no .
H8 H9 2.3170 no .
H9 H9 3.2551 no 7_555
H11A H12A 3.5271 no .
H11A H12B 3.4085 no 7_555
H11B H12A 2.9340 no .
H11B H12A 3.5635 no 7_555
H11B H12B 3.5459 no .
H11B H12B 2.1564 no 7_555
H11B H13 3.5898 no .
H11B H13 2.3609 no 7_555
H11C H12A 2.4491 no .
H11C H12B 3.5270 no .
H11C H13 3.0255 no 7_555
H12A H13 2.4027 no .
H12A H13 2.2856 no 7_555
H12B H12B 3.5584 no 7_555
H12B H13 2.1806 no .
H12B H13 2.8413 no 7_555
O1 H1A 2.6258 no 7_555
O1 H3 2.9935 no 6_456
O1 H6 2.8812 no 5_566
O1 H8 2.7917 no 2_445
O1 H9 2.7539 no .
O1 H11A 2.6165 no .
O1 H11B 2.7173 no .
O1 H12B 2.7258 no 7_555
O2 H1B 2.5249 no 6_456
O2 H3 2.8233 no 6_456
O2 H4 2.3578 no 5_566
O2 H6 2.7137 no 5_566
O2 H7 2.5877 no 2_445
O2 H8 3.1990 no 2_445
O2 H9 3.2438 no .
O2 H11A 3.3909 no 6_456
O2 H11C 2.9492 no 6_456
O2 H13 3.2742 no 8_455
O3 H1A 2.4811 no 7_555
O3 H7 3.2749 no 2_445
O3 H8 2.9741 no 2_445
O3 H9 2.5344 no .
O3 H12A 2.6447 no 8_455
O3 H12B 2.9426 no 8_455
O3 H13 3.5127 no 2_455
O3 H13 2.6850 no 8_455
N2 H6 3.5059 no 5_566
N3 H1A 2.8852 no 7_555
N3 H3 3.2770 no 6_456
N3 H4 3.1983 no 5_566
N3 H6 3.1275 no 5_566
N3 H7 3.0037 no 2_445
N3 H8 2.7205 no 2_445
N3 H9 2.5697 no .
N3 H13 3.3703 no 8_455
C1 H4 3.4341 no 2_545
C1 H6 3.3320 no 2_545
C2 H7 3.5048 no 5_566
C3 H6 3.4447 no 2_545
C3 H7 3.4133 no 5_566
C3 H12A 3.1506 no 2_555
C4 H1B 2.9272 no 2_555
C4 H8 3.5124 no 5_566
C4 H11C 3.5330 no 2_555
C4 H12A 3.0647 no 2_555
C5 H1B 3.1722 no 2_555
C6 H1A 3.4814 no 2_555
C6 H1B 2.9996 no 2_555
C6 H3 3.4015 no 2_555
C6 H11A 3.1869 no 5_566
C7 H11A 3.1016 no 5_566
C8 H1A 3.5952 no 8_455
C8 H4 3.2556 no 5_566
C9 H4 3.3365 no 5_566
C10 H6 3.3625 no 5_566
C11 H7 3.3270 no 5_566
C11 H11C 3.2374 no 5_556
H1A O1 2.6258 no 7_555
H1A O3 2.4811 no 7_555
H1A N3 2.8852 no 7_555
H1A C6 3.4814 no 2_545
H1A C8 3.5952 no 8_545
H1A H6 3.3458 no 2_545
H1A H8 2.7157 no 8_545
H1B O2 2.5249 no 6_556
H1B C4 2.9272 no 2_545
H1B C5 3.1722 no 2_545
H1B C6 2.9996 no 2_545
H1B H4 2.4990 no 2_545
H1B H6 2.5769 no 2_545
H3 O1 2.9935 no 6_556
H3 O2 2.8233 no 6_556
H3 N3 3.2770 no 6_556
H3 C6 3.4015 no 2_545
H3 H6 2.6097 no 2_545
H3 H7 3.5858 no 5_566
H3 H8 3.4955 no 5_566
H3 H11A 3.1488 no 6_556
H3 H11B 3.2545 no 6_556
H3 H12A 3.3070 no 2_555
H4 O2 2.3578 no 5_566
H4 N3 3.1983 no 5_566
H4 C1 3.4341 no 2_555
H4 C8 3.2556 no 5_566
H4 C9 3.3365 no 5_566
H4 H1B 2.4990 no 2_555
H4 H8 3.3552 no 5_566
H4 H9 3.4684 no 5_566
H4 H11B 3.3376 no 6_556
H4 H11C 2.9078 no 2_555
H4 H12A 3.1281 no 2_555
H6 O1 2.8812 no 5_566
H6 O2 2.7137 no 5_566
H6 N2 3.5059 no 5_566
H6 N3 3.1275 no 5_566
H6 C1 3.3320 no 2_555
H6 C3 3.4447 no 2_555
H6 C10 3.3625 no 5_566
H6 H1A 3.3458 no 2_555
H6 H1B 2.5769 no 2_555
H6 H3 2.6097 no 2_555
H6 H11A 2.6846 no 5_566
H7 O2 2.5877 no 2_455
H7 O3 3.2749 no 2_455
H7 N3 3.0037 no 2_455
H7 C2 3.5048 no 5_566
H7 C3 3.4133 no 5_566
H7 C11 3.3270 no 5_566
H7 H3 3.5858 no 5_566
H7 H11A 2.5365 no 5_566
H7 H11C 3.2778 no 5_566
H7 H13 3.0521 no 7_565
H8 O1 2.7917 no 2_455
H8 O2 3.1990 no 2_455
H8 O3 2.9741 no 2_455
H8 N3 2.7205 no 2_455
H8 C4 3.5124 no 5_566
H8 H1A 2.7157 no 8_455
H8 H3 3.4955 no 5_566
H8 H4 3.3552 no 5_566
H8 H12B 2.8780 no 8_455
H9 O1 2.7539 no .
H9 O2 3.2438 no .
H9 O3 2.5344 no .
H9 N3 2.5697 no .
H9 H4 3.4684 no 5_566
H9 H12B 3.4874 no 8_455
H11A O1 2.6165 no .
H11A O2 3.3909 no 6_556
H11A C6 3.1869 no 5_566
H11A C7 3.1016 no 5_566
H11A H3 3.1488 no 6_456
H11A H6 2.6846 no 5_566
H11A H7 2.5365 no 5_566
H11A H11C 3.5934 no 5_556
H11B O1 2.7173 no .
H11B H3 3.2545 no 6_456
H11B H4 3.3376 no 6_456
H11B H11C 2.9778 no 5_556
H11C O2 2.9492 no 6_556
H11C C4 3.5330 no 2_545
H11C C11 3.2374 no 5_556
H11C H4 2.9078 no 2_545
H11C H7 3.2778 no 5_566
H11C H11A 3.5934 no 5_556
H11C H11B 2.9778 no 5_556
H11C H11C 2.6994 no 5_556
H12A O3 2.6447 no 8_545
H12A C3 3.1506 no 2_545
H12A C4 3.0647 no 2_545
H12A H3 3.3070 no 2_545
H12A H4 3.1281 no 2_545
H12B O1 2.7258 no 7_555
H12B O3 2.9426 no 8_545
H12B H8 2.8780 no 8_545
H12B H9 3.4874 no 8_545
H13 O2 3.2742 no 8_545
H13 O3 3.5127 no 2_445
H13 O3 2.6850 no 8_545
H13 N3 3.3703 no 8_545
H13 H7 3.0521 no 7_545

loop_
_geom_torsion_atom_site_label_1
_geom_torsion_atom_site_label_2
_geom_torsion_atom_site_label_3
_geom_torsion_atom_site_label_4
_geom_torsion
_geom_torsion_publ_flag
_geom_torsion_site_symmetry_1
_geom_torsion_site_symmetry_3
_geom_torsion_site_symmetry_4
N1 Cu1 N1 C1 147.15(5) no . 7_555 7_555
N1 Cu1 N1 C11 -96.11(6) no . 7_555 7_555
N1 Cu1 N1 C12 31.42(6) no . 7_555 7_555
N1 Cu1 N1 C1 147.15(5) no 7_555 . .
N1 Cu1 N1 C11 -96.11(6) no 7_555 . .
N1 Cu1 N1 C12 31.42(6) no 7_555 . .
N1 Cu1 N2 C2 28.21(5) no . . .
N1 Cu1 N2 C10 -159.54(8) no . . .
N2 Cu1 N1 C1 -39.52(5) no . . .
N2 Cu1 N1 C11 77.22(6) no . . .
N2 Cu1 N1 C12 -155.25(6) no . . .
N1 Cu1 N2 C2 28.21(5) no 7_555 7_555 7_555
N1 Cu1 N2 C10 -159.54(8) no 7_555 7_555 7_555
N2 Cu1 N1 C1 -39.52(5) no 7_555 7_555 7_555
N2 Cu1 N1 C11 77.22(6) no 7_555 7_555 7_555
N2 Cu1 N1 C12 -155.25(6) no 7_555 7_555 7_555
N2 Cu1 N2 C2 -145.63(5) no . 7_555 7_555
N2 Cu1 N2 C10 26.63(8) no . 7_555 7_555
N2 Cu1 N2 C2 -145.63(5) no 7_555 . .
N2 Cu1 N2 C10 26.63(8) no 7_555 . .
Cu1 N1 C1 C2 45.49(8) no . . .
Cu1 N1 C12 C13 -69.39(9) no . . .
C11 N1 C1 C2 -76.88(10) no . . .
C1 N1 C12 C13 179.86(8) no . . .
C12 N1 C1 C2 162.83(8) no . . .
C11 N1 C12 C13 61.05(11) no . . .
Cu1 N2 C2 C1 -8.17(11) no . . .
Cu1 N2 C2 C3 171.01(7) no . . .
Cu1 N2 C10 C5 -165.65(6) no . . .
Cu1 N2 C10 C9 13.89(14) no . . .
C2 N2 C10 C5 6.06(14) no . . .
C2 N2 C10 C9 -174.41(9) no . . .
C10 N2 C2 C1 178.55(8) no . . .
C10 N2 C2 C3 -2.26(15) no . . .
N1 C1 C2 N2 -26.66(12) no . . .
N1 C1 C2 C3 154.14(8) no . . .
N2 C2 C3 C4 -2.17(17) no . . .
C1 C2 C3 C4 176.97(9) no . . .
C2 C3 C4 C5 2.72(16) no . . .
C3 C4 C5 C6 179.81(9) no . . .
C3 C4 C5 C10 0.96(15) no . . .
C4 C5 C6 C7 -179.21(9) no . . .
C4 C5 C10 N2 -5.43(15) no . . .
C4 C5 C10 C9 175.03(9) no . . .
C6 C5 C10 N2 175.68(9) no . . .
C6 C5 C10 C9 -3.86(15) no . . .
C10 C5 C6 C7 -0.36(16) no . . .
C5 C6 C7 C8 3.63(17) no . . .
C6 C7 C8 C9 -2.71(17) no . . .
C7 C8 C9 C10 -1.56(17) no . . .
C8 C9 C10 N2 -174.73(9) no . . .
C8 C9 C10 C5 4.81(15) no . . .
N1 C12 C13 C12 37.69(10) no . . 7_555
